data_1569307
loop_
_publ_author_name
'Meng, Zhe'
'Yan, Jun'
'Ning, Chao'
'Shi, Min'
'Wei, Yin'

_publ_section_title
;
 Construction of pyrroles, furans and thiophenes <i>via</i> intramolecular
 cascade desulfonylative/dehydrogenative cyclization of
 vinylidenecyclopropanes induced by NXS (X = I or Br).
;
_journal_issue 28
_journal_name_full 'Chemical science'
_journal_page_first 7648
_journal_page_last 7655
_journal_paper_doi 10.1039/d3sc01542d
_journal_volume 14
_journal_year 2023
_chemical_formula_sum 'C11 H14 I3 N'
_chemical_formula_weight 540.93
_space_group_crystal_system triclinic
_space_group_IT_number 2
_space_group_name_Hall '-P 1'
_space_group_name_H-M_alt 'P -1'
_atom_sites_solution_hydrogens geom
_audit_creation_method SHELXL-2013
_audit_update_record
;
2021-05-13 deposited with the CCDC.	2023-06-23 downloaded from the CCDC.
;
_cell_angle_alpha 84.893(3)
_cell_angle_beta 88.222(3)
_cell_angle_gamma 84.477(3)
_cell_formula_units_Z 2
_cell_length_a 8.6649(8)
_cell_length_b 8.8569(8)
_cell_length_c 9.8661(9)
_cell_measurement_reflns_used 7988
_cell_measurement_temperature 293(2)
_cell_measurement_theta_max 54.720
_cell_measurement_theta_min 4.638
_cell_volume 750.47(12)
_computing_cell_refinement 'Bruker SAINT'
_computing_data_collection 'Bruker APEX2'
_computing_data_reduction 'Bruker SAINT'
_computing_molecular_graphics 'Bruker SHELXTL'
_computing_publication_material 'Bruker SHELXTL'
_computing_structure_refinement 'SHELXL-2013 (Sheldrick, 2013)'
_computing_structure_solution 'SHELXS-97 (Sheldrick 2008)'
_diffrn_ambient_temperature 293(2)
_diffrn_measured_fraction_theta_full 0.993
_diffrn_measured_fraction_theta_max 0.993
_diffrn_measurement_device_type 'Bruker APEX-II CCD'
_diffrn_measurement_method '\f and \w scans'
_diffrn_radiation_type MoK\a
_diffrn_radiation_wavelength 0.71073
_diffrn_reflns_av_R_equivalents 0.0506
_diffrn_reflns_av_unetI/netI 0.0357
_diffrn_reflns_Laue_measured_fraction_full 0.993
_diffrn_reflns_Laue_measured_fraction_max 0.993
_diffrn_reflns_limit_h_max 10
_diffrn_reflns_limit_h_min -10
_diffrn_reflns_limit_k_max 10
_diffrn_reflns_limit_k_min -10
_diffrn_reflns_limit_l_max 12
_diffrn_reflns_limit_l_min -11
_diffrn_reflns_number 13556
_diffrn_reflns_point_group_measured_fraction_full 0.993
_diffrn_reflns_point_group_measured_fraction_max 0.993
_diffrn_reflns_theta_full 25.242
_diffrn_reflns_theta_max 25.998
_diffrn_reflns_theta_min 2.073
_exptl_absorpt_coefficient_mu 6.221
_exptl_absorpt_correction_T_max 0.7456
_exptl_absorpt_correction_T_min 0.3136
_exptl_absorpt_correction_type multi-scan
_exptl_absorpt_process_details sadabs
_exptl_crystal_colour brown
_exptl_crystal_density_diffrn 2.394
_exptl_crystal_description prismatic
_exptl_crystal_F_000 492
_exptl_crystal_size_max 0.170
_exptl_crystal_size_mid 0.140
_exptl_crystal_size_min 0.060
_refine_diff_density_max 3.036
_refine_diff_density_min -2.067
_refine_diff_density_rms 0.260
_refine_ls_extinction_method none
_refine_ls_goodness_of_fit_ref 1.118
_refine_ls_hydrogen_treatment constr
_refine_ls_matrix_type full
_refine_ls_number_parameters 164
_refine_ls_number_reflns 2914
_refine_ls_number_restraints 72
_refine_ls_restrained_S_all 1.110
_refine_ls_R_factor_all 0.0873
_refine_ls_R_factor_gt 0.0798
_refine_ls_shift/su_max 0.019
_refine_ls_shift/su_mean 0.001
_refine_ls_structure_factor_coef Fsqd
_refine_ls_weighting_details 'w=1/[\s^2^(Fo^2^)+(0.1171P)^2^+14.9671P] where P=(Fo^2^+2Fc^2^)/3'
_refine_ls_weighting_scheme calc
_refine_ls_wR_factor_gt 0.2460
_refine_ls_wR_factor_ref 0.2527
_reflns_Friedel_coverage 0.000
_reflns_number_gt 2531
_reflns_number_total 2914
_reflns_threshold_expression 'I > 2\s(I)'
_cod_data_source_file d3sc01542d2.cif
_cod_data_source_block mo_d8v21344_0m
_cod_depositor_comments 'Adding full bibliography for 1569307--1569308.cif.'
_cod_database_code 1569307
_shelx_space_group_comment
; 
The symmetry employed for this shelxl refinement is uniquely defined 
by the following loop, which should always be used as a source of 
symmetry information in preference to the above space-group names. 
They are only intended as comments. 
;
_shelx_estimated_absorpt_t_min 0.418
_shelx_estimated_absorpt_t_max 0.707
_shelxl_version_number 2013-4

loop_
_space_group_symop_operation_xyz
'x, y, z'
'-x, -y, -z'

loop_
_atom_site_label
_atom_site_type_symbol
_atom_site_fract_x
_atom_site_fract_y
_atom_site_fract_z
_atom_site_U_iso_or_equiv
_atom_site_adp_type
_atom_site_occupancy
_atom_site_site_symmetry_order
_atom_site_calc_flag
_atom_site_refinement_flags_posn
_atom_site_refinement_flags_adp
_atom_site_refinement_flags_occupancy
_atom_site_disorder_assembly
_atom_site_disorder_group
I1 I 0.69141(15) 0.77132(14) 0.03212(12) 0.0665(4) Uani 1 1 d . . . . .
I2 I 0.66947(16) 0.13134(13) 0.33134(14) 0.0715(4) Uani 1 1 d . . . . .
I3 I 0.11157(15) 0.27512(15) 0.56332(14) 0.0736(4) Uani 1 1 d . . . . .
N1 N 0.4682(15) 0.5692(15) 0.1864(13) 0.053(3) Uani 1 1 d . . . . .
C1 C 0.6181(16) 0.5777(18) 0.1473(15) 0.050(3) Uani 1 1 d . . . . .
C2 C 0.7122(15) 0.4474(16) 0.1835(15) 0.046(3) Uani 1 1 d . . . . .
C3 C 0.6100(18) 0.3558(17) 0.2527(17) 0.052(3) Uani 1 1 d . . . . .
C4 C 0.4591(16) 0.4296(17) 0.2570(15) 0.047(3) Uani 1 1 d . . . . .
C5 C 0.3184(18) 0.369(2) 0.3175(16) 0.056(4) Uani 1 1 d . . . . .
H5A H 0.3240 0.2605 0.3063 0.067 Uiso 1 1 calc R U . . .
H5B H 0.2290 0.4175 0.2685 0.067 Uiso 1 1 calc R U . . .
C6 C 0.295(2) 0.392(3) 0.4701(19) 0.074(5) Uani 1 1 d . . . . .
H6A H 0.2725 0.5003 0.4801 0.089 Uiso 1 1 calc R U . . .
H6B H 0.3899 0.3577 0.5170 0.089 Uiso 1 1 calc R U . . .
C7 C 0.880(2) 0.414(3) 0.160(2) 0.077(6) Uani 1 1 d . . . . .
H7A H 0.9182 0.4940 0.0999 0.116 Uiso 1 1 calc R U . . .
H7B H 0.8987 0.3192 0.1184 0.116 Uiso 1 1 calc R U . . .
H7C H 0.9321 0.4058 0.2446 0.116 Uiso 1 1 calc R U . . .
C8 C 0.339(2) 0.6868(19) 0.1636(18) 0.064(4) Uani 1 1 d D . . . .
H8A H 0.2444 0.6381 0.1538 0.077 Uiso 1 1 calc R U . A 1
H8B H 0.3575 0.7477 0.0791 0.077 Uiso 1 1 calc R U . A 1
C9 C 0.315(3) 0.790(2) 0.277(3) 0.054(4) Uani 0.5 1 d D U P B 1
H9A H 0.4148 0.8223 0.2961 0.064 Uiso 0.5 1 calc R U P B 1
H9B H 0.2817 0.7290 0.3575 0.064 Uiso 0.5 1 calc R U P B 1
C10 C 0.201(3) 0.931(3) 0.259(3) 0.052(3) Uani 0.5 1 d D U P B 1
H10 H 0.2029 1.0074 0.3180 0.063 Uiso 0.5 1 calc R U P B 1
C11 C 0.104(3) 0.945(4) 0.164(3) 0.047(4) Uani 0.5 1 d D U P B 1
H11A H 0.1031 0.8679 0.1057 0.057 Uiso 0.5 1 calc R U P B 1
H11B H 0.0346 1.0310 0.1530 0.057 Uiso 0.5 1 calc R U P B 1
C9' C 0.353(4) 0.806(3) 0.259(3) 0.053(4) Uani 0.5 1 d D U P B 2
H9'1 H 0.3054 0.7755 0.3467 0.064 Uiso 0.5 1 calc R U P B 2
H9'2 H 0.4613 0.8159 0.2735 0.064 Uiso 0.5 1 calc R U P B 2
C10' C 0.281(3) 0.948(3) 0.210(3) 0.054(3) Uani 0.5 1 d D U P B 2
H10' H 0.3363 1.0270 0.1732 0.065 Uiso 0.5 1 calc R U P B 2
C11' C 0.129(3) 0.959(3) 0.218(3) 0.043(4) Uani 0.5 1 d D U P B 2
H11C H 0.0780 0.8771 0.2552 0.051 Uiso 0.5 1 calc R U P B 2
H11D H 0.0727 1.0496 0.1871 0.051 Uiso 0.5 1 calc R U P B 2

loop_
_atom_site_aniso_label
_atom_site_aniso_U_11
_atom_site_aniso_U_22
_atom_site_aniso_U_33
_atom_site_aniso_U_23
_atom_site_aniso_U_13
_atom_site_aniso_U_12
I1 0.0744(8) 0.0656(7) 0.0601(7) 0.0006(5) 0.0075(5) -0.0182(6)
I2 0.0803(8) 0.0486(6) 0.0841(9) -0.0051(5) 0.0038(6) 0.0001(5)
I3 0.0736(8) 0.0672(8) 0.0779(8) 0.0018(6) 0.0185(6) -0.0102(6)
N1 0.049(7) 0.056(7) 0.055(7) -0.003(6) 0.001(5) -0.007(6)
C1 0.044(7) 0.054(8) 0.054(8) -0.015(7) 0.003(6) -0.007(6)
C2 0.039(6) 0.042(7) 0.057(8) -0.016(6) -0.003(6) 0.009(5)
C3 0.051(8) 0.044(8) 0.063(9) -0.014(7) -0.005(7) 0.002(6)
C4 0.044(7) 0.048(8) 0.053(8) -0.015(6) 0.007(6) -0.006(6)
C5 0.051(8) 0.066(10) 0.053(8) -0.007(7) -0.002(6) -0.011(7)
C6 0.076(12) 0.094(14) 0.058(10) -0.014(9) 0.020(9) -0.032(11)
C7 0.050(9) 0.095(14) 0.091(14) -0.029(11) 0.027(9) -0.016(9)
C8 0.053(9) 0.057(9) 0.081(12) 0.001(8) -0.004(8) -0.005(7)
C9 0.042(8) 0.040(6) 0.074(9) 0.007(6) 0.025(6) -0.002(5)
C10 0.040(8) 0.038(5) 0.074(9) 0.008(6) 0.026(6) -0.002(5)
C11 0.034(8) 0.030(6) 0.072(10) 0.010(7) 0.028(7) 0.003(6)
C9' 0.041(9) 0.040(6) 0.074(9) 0.007(6) 0.025(6) -0.002(5)
C10' 0.043(8) 0.040(5) 0.075(9) 0.008(6) 0.024(6) 0.000(5)
C11' 0.030(9) 0.025(6) 0.067(10) 0.011(7) 0.025(7) 0.003(6)

loop_
_atom_type_symbol
_atom_type_description
_atom_type_scat_dispersion_real
_atom_type_scat_dispersion_imag
_atom_type_scat_source
C C 0.0033 0.0016 'International Tables Vol C Tables 4.2.6.8 and 6.1.1.4'
H H 0.0000 0.0000 'International Tables Vol C Tables 4.2.6.8 and 6.1.1.4'
I I -0.4742 1.8119 'International Tables Vol C Tables 4.2.6.8 and 6.1.1.4'
N N 0.0061 0.0033 'International Tables Vol C Tables 4.2.6.8 and 6.1.1.4'

loop_
_geom_angle_atom_site_label_1
_geom_angle_atom_site_label_2
_geom_angle_atom_site_label_3
_geom_angle
_geom_angle_site_symmetry_1
_geom_angle_site_symmetry_3
_geom_angle_publ_flag
C1 N1 C4 107.1(13) . . ?
C1 N1 C8 127.5(14) . . ?
C4 N1 C8 125.4(13) . . ?
N1 C1 C2 113.6(14) . . ?
N1 C1 I1 121.6(11) . . ?
C2 C1 I1 124.8(11) . . ?
C1 C2 C3 102.3(12) . . ?
C1 C2 C7 129.5(16) . . ?
C3 C2 C7 128.2(15) . . ?
C2 C3 C4 111.4(13) . . ?
C2 C3 I2 124.3(11) . . ?
C4 C3 I2 124.2(12) . . ?
N1 C4 C3 105.5(13) . . ?
N1 C4 C5 126.6(14) . . ?
C3 C4 C5 127.8(15) . . ?
C4 C5 C6 113.4(13) . . ?
C4 C5 H5A 108.9 . . ?
C6 C5 H5A 108.9 . . ?
C4 C5 H5B 108.9 . . ?
C6 C5 H5B 108.9 . . ?
H5A C5 H5B 107.7 . . ?
C5 C6 I3 113.0(12) . . ?
C5 C6 H6A 109.0 . . ?
I3 C6 H6A 109.0 . . ?
C5 C6 H6B 109.0 . . ?
I3 C6 H6B 109.0 . . ?
H6A C6 H6B 107.8 . . ?
C2 C7 H7A 109.5 . . ?
C2 C7 H7B 109.5 . . ?
H7A C7 H7B 109.5 . . ?
C2 C7 H7C 109.5 . . ?
H7A C7 H7C 109.5 . . ?
H7B C7 H7C 109.5 . . ?
N1 C8 C9' 108.2(18) . . ?
N1 C8 C9 113.0(16) . . ?
N1 C8 H8A 109.0 . . ?
C9 C8 H8A 109.0 . . ?
N1 C8 H8B 109.0 . . ?
C9 C8 H8B 109.0 . . ?
H8A C8 H8B 107.8 . . ?
C8 C9 C10 119(2) . . ?
C8 C9 H9A 107.5 . . ?
C10 C9 H9A 107.5 . . ?
C8 C9 H9B 107.5 . . ?
C10 C9 H9B 107.5 . . ?
H9A C9 H9B 107.0 . . ?
C11 C10 C9 120(3) . . ?
C11 C10 H10 120.2 . . ?
C9 C10 H10 120.2 . . ?
C10 C11 H11A 120.0 . . ?
C10 C11 H11B 120.0 . . ?
H11A C11 H11B 120.0 . . ?
C10' C9' C8 112(3) . . ?
C10' C9' H9'1 109.3 . . ?
C8 C9' H9'1 109.3 . . ?
C10' C9' H9'2 109.3 . . ?
C8 C9' H9'2 109.3 . . ?
H9'1 C9' H9'2 107.9 . . ?
C11' C10' C9' 115(2) . . ?
C11' C10' H10' 122.7 . . ?
C9' C10' H10' 122.7 . . ?
C10' C11' H11C 120.0 . . ?
C10' C11' H11D 120.0 . . ?
H11C C11' H11D 120.0 . . ?

loop_
_geom_bond_atom_site_label_1
_geom_bond_atom_site_label_2
_geom_bond_distance
_geom_bond_site_symmetry_2
_geom_bond_publ_flag
I1 C1 2.111(16) . ?
I2 C3 2.091(15) . ?
I3 C6 2.120(18) . ?
N1 C1 1.350(19) . ?
N1 C4 1.37(2) . ?
N1 C8 1.47(2) . ?
C1 C2 1.37(2) . ?
C2 C3 1.38(2) . ?
C2 C7 1.47(2) . ?
C3 C4 1.41(2) . ?
C4 C5 1.47(2) . ?
C5 C6 1.54(2) . ?
C5 H5A 0.9700 . ?
C5 H5B 0.9700 . ?
C6 H6A 0.9700 . ?
C6 H6B 0.9700 . ?
C7 H7A 0.9600 . ?
C7 H7B 0.9600 . ?
C7 H7C 0.9600 . ?
C8 C9' 1.497(19) . ?
C8 C9 1.502(19) . ?
C8 H8A 0.9700 . ?
C8 H8B 0.9700 . ?
C9 C10 1.514(18) . ?
C9 H9A 0.9700 . ?
C9 H9B 0.9700 . ?
C10 C11 1.270(19) . ?
C10 H10 0.9300 . ?
C11 H11A 0.9300 . ?
C11 H11B 0.9300 . ?
C9' C10' 1.40(4) . ?
C9' H9'1 0.9700 . ?
C9' H9'2 0.9700 . ?
C10' C11' 1.307(19) . ?
C10' H10' 0.9300 . ?
C11' H11C 0.9300 . ?
C11' H11D 0.9300 . ?

loop_
_geom_hbond_atom_site_label_D
_geom_hbond_atom_site_label_H
_geom_hbond_atom_site_label_A
_geom_hbond_distance_DH
_geom_hbond_distance_HA
_geom_hbond_distance_DA
_geom_hbond_angle_DHA
_geom_hbond_site_symmetry_A
C9' H9'2 I1 0.97 3.09 3.65(3) 118.2 .
C8 H8B I1 0.97 2.94 3.408(18) 110.8 .
C8 H8B I1 0.97 2.94 3.408(18) 110.8 .
C9' H9'2 I1 0.97 3.09 3.65(3) 118.2 .

loop_
_geom_torsion_atom_site_label_1
_geom_torsion_atom_site_label_2
_geom_torsion_atom_site_label_3
_geom_torsion_atom_site_label_4
_geom_torsion
_geom_torsion_site_symmetry_1
_geom_torsion_site_symmetry_2
_geom_torsion_site_symmetry_3
_geom_torsion_site_symmetry_4
_geom_torsion_publ_flag
C4 N1 C1 C2 2.3(17) . . . . ?
C8 N1 C1 C2 -179.7(14) . . . . ?
C4 N1 C1 I1 179.1(10) . . . . ?
C8 N1 C1 I1 -3(2) . . . . ?
N1 C1 C2 C3 -1.6(17) . . . . ?
I1 C1 C2 C3 -178.2(10) . . . . ?
N1 C1 C2 C7 -179.9(16) . . . . ?
I1 C1 C2 C7 3(2) . . . . ?
C1 C2 C3 C4 0.2(16) . . . . ?
C7 C2 C3 C4 178.5(16) . . . . ?
C1 C2 C3 I2 177.0(11) . . . . ?
C7 C2 C3 I2 -5(2) . . . . ?
C1 N1 C4 C3 -2.0(16) . . . . ?
C8 N1 C4 C3 -180.0(14) . . . . ?
C1 N1 C4 C5 -179.1(14) . . . . ?
C8 N1 C4 C5 3(2) . . . . ?
C2 C3 C4 N1 1.1(17) . . . . ?
I2 C3 C4 N1 -175.6(10) . . . . ?
C2 C3 C4 C5 178.1(14) . . . . ?
I2 C3 C4 C5 1(2) . . . . ?
N1 C4 C5 C6 -96(2) . . . . ?
C3 C4 C5 C6 87(2) . . . . ?
C4 C5 C6 I3 -171.2(12) . . . . ?
C1 N1 C8 C9' -75(2) . . . . ?
C4 N1 C8 C9' 103(2) . . . . ?
C1 N1 C8 C9 -90(2) . . . . ?
C4 N1 C8 C9 87(2) . . . . ?
N1 C8 C9 C10 171(2) . . . . ?
C9' C8 C9 C10 96(8) . . . . ?
C8 C9 C10 C11 15(4) . . . . ?
N1 C8 C9' C10' 154.3(19) . . . . ?
C9 C8 C9' C10' -95(8) . . . . ?
C8 C9' C10' C11' 75(4) . . . . ?
